data_7010048
loop_
_publ_author_name
'Fallis, Ian A.'
'Farley, Richard D.'
'Malik, K. M. Abdul'
'Murphy, Damien M.'
'Smith, Hayley J.'

_publ_section_title
;
 Divalent first-row transition metal complexes of the rigid pendant-arm
 ligand
 1,4,7-tris(2-aminophenyl)-1,4,7-triazacyclononane&#x200A;&#x2020;
;
_journal_issue 20
_journal_name_full 'Journal of the Chemical Society, Dalton Transactions'
_journal_page_first 3632
_journal_paper_doi 10.1039/b005402j
_journal_year 2000
_chemical_formula_moiety '[Fe(C24H30N6)], 2(ClO4)'
_chemical_formula_sum 'C24 H30 Cl2 Fe N6 O8'
_chemical_formula_weight 657.29
_chemical_name_systematic
; 
 ? 
;
_space_group_IT_number 61
_symmetry_cell_setting orthorhombic
_symmetry_space_group_name_Hall '-P 2ac 2ab'
_symmetry_space_group_name_H-M 'P b c a'
_atom_sites_solution_hydrogens geom
_atom_sites_solution_primary direct
_atom_sites_solution_secondary difmap
_audit_creation_method SHELXL-96
_cell_angle_alpha 90.00
_cell_angle_beta 90.00
_cell_angle_gamma 90.00
_cell_formula_units_Z 8
_cell_length_a 14.298(2)
_cell_length_b 13.7595(15)
_cell_length_c 28.230(4)
_cell_measurement_temperature 293(2)
_cell_volume 5553.8(13)
_computing_cell_refinement 'CAD4 Express (Enraf Nonius (1994)'
_computing_data_collection 'CAD4 Express (Enraf Nonius, 1994)'
_computing_data_reduction 'XCAD4 (Harms & Wocadlo, 1995)'
_computing_molecular_graphics 'ORTEP-3 for Windows (Farrugia, 1998)'
_computing_publication_material 'SHELXL-86 (Sheldrick, 1996)'
_computing_structure_refinement 'SHELXL-96 (Sheldrick, 1996)'
_computing_structure_solution 'SHELXS-86 (Sheldrick, 1990)'
_diffrn_ambient_temperature 293(2)
_diffrn_measurement_device '\k-geometry diffractometer'
_diffrn_measurement_device_type 'Enraf Nonius Turbo CAD4'
_diffrn_measurement_method 'non-profiled omega scans'
_diffrn_radiation_monochromator graphite
_diffrn_radiation_source 'Enraf Nonius FR590 generator'
_diffrn_radiation_type MoK\a
_diffrn_radiation_wavelength 0.71073
_diffrn_reflns_av_R_equivalents 0.0344
_diffrn_reflns_av_sigmaI/netI 0.0970
_diffrn_reflns_limit_h_max 17
_diffrn_reflns_limit_h_min 0
_diffrn_reflns_limit_k_max 16
_diffrn_reflns_limit_k_min 0
_diffrn_reflns_limit_l_max 33
_diffrn_reflns_limit_l_min 0
_diffrn_reflns_number 5498
_diffrn_reflns_theta_max 25.08
_diffrn_reflns_theta_min 1.44
_diffrn_standards_decay_% 0
_diffrn_standards_interval_time '120 min'
_diffrn_standards_number 3
_exptl_absorpt_coefficient_mu 0.795
_exptl_absorpt_correction_T_max 0.999
_exptl_absorpt_correction_T_min 0.789
_exptl_absorpt_correction_type DIFABS
_exptl_crystal_colour blue
_exptl_crystal_density_diffrn 1.572
_exptl_crystal_description prism
_exptl_crystal_F_000 2720
_exptl_crystal_size_max 0.20
_exptl_crystal_size_mid 0.20
_exptl_crystal_size_min 0.10
_refine_diff_density_max 0.372
_refine_diff_density_min -0.287
_refine_diff_density_rms 0.062
_refine_ls_extinction_method none
_refine_ls_goodness_of_fit_all 0.950
_refine_ls_goodness_of_fit_obs 1.201
_refine_ls_hydrogen_treatment 'calculated positions (riding model)'
_refine_ls_matrix_type full
_refine_ls_number_parameters 407
_refine_ls_number_reflns 4931
_refine_ls_number_restraints 80
_refine_ls_restrained_S_all 1.002
_refine_ls_restrained_S_obs 1.293
_refine_ls_R_factor_all 0.1089
_refine_ls_R_factor_obs 0.0413
_refine_ls_shift/esd_max 0.002
_refine_ls_shift/esd_mean 0.000
_refine_ls_structure_factor_coef Fsqd
_refine_ls_weighting_details 'w=1/[\s^2^(Fo^2^)+(0.0478P)^2^+0.0000P] where P=(Fo^2^+2Fc^2^)/3'
_refine_ls_weighting_scheme calc
_refine_ls_wR_factor_all 0.1044
_refine_ls_wR_factor_obs 0.0935
_reflns_number_observed 2674
_reflns_number_total 4931
_reflns_observed_criterion >2sigma(I)
_cod_data_source_file b005402j.txt
_cod_data_source_block (1)
_cod_depositor_comments
;
The following automatic conversions were performed:

'_symmetry_cell_setting' tag value 'Orthorhobmic' was replaced with
'orthorhombic' value as specified in the replacement file
'/home/robertas/cod-tools/perl-scripts/inputs/replacement_values.lst'.

Automatic conversion script
Id: cif_fix_values 3143 2015-03-26 13:38:13Z robertas 

The following automatic conversions were performed:

'_refine_ls_weighting_scheme' value 'calc
w=1/[\s^2^(Fo^2^)+(0.0478P)^2^+0.0000P] where P=(Fo^2^+2Fc^2^)/3' was
changed to 'calc'. New tag '_refine_ls_weighting_details' was
created. The value of the new tag was set to
'w=1/[\s^2^(Fo^2^)+(0.0478P)^2^+0.0000P] where P=(Fo^2^+2Fc^2^)/3'.

Automatic conversion script
Id: cif_fix_values 3143 2015-03-26 13:38:13Z robertas 
;
_cod_original_cell_volume 5554.0(13)
_cod_original_sg_symbol_H-M Pbca
_cod_database_code 7010048

loop_
_symmetry_equiv_pos_as_xyz
'x, y, z'
'-x+1/2, -y, z+1/2'
'-x, y+1/2, -z+1/2'
'x+1/2, -y+1/2, -z'
'-x, -y, -z'
'x-1/2, y, -z-1/2'
'x, -y-1/2, z-1/2'
'-x-1/2, y-1/2, z'

loop_
_atom_site_aniso_label
_atom_site_aniso_U_11
_atom_site_aniso_U_22
_atom_site_aniso_U_33
_atom_site_aniso_U_23
_atom_site_aniso_U_13
_atom_site_aniso_U_12
Fe1 0.0438(3) 0.0385(3) 0.0358(3) -0.0024(3) 0.0048(3) -0.0072(3)
N1 0.0345(17) 0.0350(18) 0.0398(17) 0.0024(14) 0.0010(14) 0.0033(14)
N2 0.045(2) 0.0371(18) 0.0376(17) 0.0037(14) 0.0000(14) 0.0004(15)
N3 0.0349(17) 0.0419(19) 0.0391(17) -0.0016(14) -0.0065(14) 0.0015(15)
N4 0.0370(18) 0.0397(19) 0.077(2) -0.0025(17) 0.0005(17) 0.0029(16)
N5 0.080(3) 0.051(2) 0.047(2) -0.0018(17) -0.0106(19) 0.013(2)
N6 0.0419(19) 0.063(2) 0.0447(19) 0.0060(16) -0.0060(16) -0.0025(17)
C1 0.054(3) 0.035(2) 0.049(2) 0.0007(18) -0.0020(19) 0.0103(19)
C2 0.058(3) 0.034(2) 0.044(2) 0.0055(17) -0.001(2) 0.000(2)
C3 0.056(3) 0.052(3) 0.039(2) 0.0078(19) -0.008(2) -0.004(2)
C4 0.054(2) 0.051(3) 0.036(2) 0.0002(19) -0.0044(18) 0.002(2)
C5 0.034(2) 0.052(3) 0.061(3) -0.004(2) -0.0092(19) 0.007(2)
C6 0.034(2) 0.047(2) 0.053(2) -0.0041(19) 0.0029(18) 0.0035(19)
C7 0.043(2) 0.034(2) 0.039(2) 0.0008(17) 0.0041(18) -0.0032(17)
C8 0.054(3) 0.058(3) 0.049(3) -0.005(2) 0.010(2) 0.004(2)
C9 0.093(4) 0.067(3) 0.041(3) -0.006(2) 0.017(3) -0.010(3)
C10 0.102(4) 0.057(3) 0.047(3) 0.002(2) -0.017(3) -0.002(3)
C11 0.073(3) 0.047(3) 0.061(3) 0.001(2) -0.024(2) -0.001(2)
C12 0.045(2) 0.033(2) 0.047(2) 0.0010(19) -0.0047(18) -0.0028(19)
C13 0.049(3) 0.061(3) 0.034(2) -0.006(2) 0.0015(19) -0.015(2)
C14 0.083(4) 0.078(3) 0.053(3) -0.003(2) 0.019(3) -0.031(3)
C15 0.095(5) 0.129(6) 0.064(3) -0.025(4) 0.030(3) -0.073(4)
C16 0.063(4) 0.177(7) 0.067(4) -0.048(5) 0.012(3) -0.018(5)
C17 0.054(3) 0.123(5) 0.051(3) -0.019(3) 0.003(2) 0.009(3)
C18 0.045(3) 0.072(3) 0.040(2) -0.011(2) -0.001(2) 0.001(2)
C19 0.033(2) 0.042(2) 0.046(2) -0.0044(18) 0.0031(18) -0.0025(19)
C20 0.054(3) 0.050(3) 0.053(2) -0.005(2) -0.007(2) -0.010(2)
C21 0.064(3) 0.064(3) 0.062(3) -0.016(2) 0.003(2) -0.021(3)
C22 0.076(3) 0.046(3) 0.086(3) -0.003(3) 0.000(3) -0.004(3)
C23 0.063(3) 0.047(3) 0.073(3) 0.011(2) -0.006(2) -0.008(2)
C24 0.036(2) 0.045(2) 0.048(2) 0.000(2) 0.0013(18) -0.0045(19)
Cl1 0.0717(8) 0.0505(6) 0.0439(6) 0.0055(5) 0.0053(5) 0.0071(6)
O1 0.102(3) 0.200(4) 0.076(2) 0.008(3) 0.012(2) 0.079(3)
O2 0.065(2) 0.122(3) 0.078(2) 0.047(2) -0.0109(18) -0.003(2)
O3 0.225(5) 0.092(3) 0.113(3) 0.038(2) 0.005(3) -0.056(3)
O4 0.149(3) 0.091(3) 0.086(2) -0.040(2) -0.006(2) 0.036(2)
Cl2 0.0492(7) 0.0671(8) 0.0742(8) 0.0196(7) 0.0061(6) 0.0108(6)
O5 0.079(3) 0.089(4) 0.126(5) 0.028(3) -0.006(3) -0.021(3)
O6 0.066(4) 0.050(3) 0.118(5) 0.022(3) -0.021(4) 0.008(3)
O7 0.129(6) 0.183(7) 0.086(4) 0.054(5) -0.043(4) -0.050(5)
O8 0.133(6) 0.153(6) 0.162(6) 0.015(5) 0.055(5) 0.093(5)
O5' 0.095(15) 0.047(12) 0.070(13) 0.021(9) 0.017(10) -0.019(10)
O6' 0.075(6) 0.091(7) 0.118(8) -0.005(7) -0.037(6) 0.044(6)
O7' 0.137(10) 0.118(10) 0.085(8) 0.040(7) 0.009(7) 0.029(8)
O8' 0.075(6) 0.081(6) 0.123(8) -0.033(6) 0.038(6) 0.014(5)

loop_
_atom_site_label
_atom_site_type_symbol
_atom_site_fract_x
_atom_site_fract_y
_atom_site_fract_z
_atom_site_U_iso_or_equiv
_atom_site_thermal_displace_type
_atom_site_occupancy
_atom_site_calc_flag
_atom_site_refinement_flags
_atom_site_disorder_group
Fe1 Fe 0.51731(4) 0.21881(4) 0.395833(17) 0.03940(16) Uani 1 d . .
N1 N 0.42149(19) 0.3107(2) 0.43019(10) 0.0364(7) Uani 1 d . .
N2 N 0.5381(2) 0.3392(2) 0.35127(10) 0.0400(8) Uani 1 d . .
N3 N 0.4024(2) 0.1897(2) 0.35101(9) 0.0386(7) Uani 1 d . .
N4 N 0.6010(2) 0.2560(2) 0.45416(11) 0.0511(9) Uani 1 d . .
H4A H 0.6342 0.2041 0.4638 0.061 Uiso 1 calc R .
H4B H 0.6411 0.3037 0.4462 0.061 Uiso 1 calc R .
N5 N 0.6274(3) 0.1631(2) 0.35397(11) 0.0593(10) Uani 1 d . .
H5A H 0.6633 0.1224 0.3711 0.071 Uiso 1 calc R .
H5B H 0.6045 0.1305 0.3289 0.071 Uiso 1 calc R .
N6 N 0.4766(2) 0.0852(2) 0.42460(11) 0.0498(8) Uani 1 d . .
H6A H 0.5267 0.0526 0.4355 0.060 Uiso 1 calc R .
H6B H 0.4363 0.0943 0.4487 0.060 Uiso 1 calc R .
C1 C 0.4268(3) 0.4107(3) 0.40836(13) 0.0458(10) Uani 1 d . .
H1A H 0.4208 0.4594 0.4330 0.055 Uiso 1 calc R .
H1B H 0.3753 0.4192 0.3864 0.055 Uiso 1 calc R .
C2 C 0.5188(3) 0.4248(3) 0.38244(13) 0.0452(10) Uani 1 d . .
H2A H 0.5159 0.4834 0.3634 0.054 Uiso 1 calc R .
H2B H 0.5691 0.4323 0.4052 0.054 Uiso 1 calc R .
C3 C 0.4705(3) 0.3336(3) 0.31039(13) 0.0488(10) Uani 1 d . .
H3A H 0.5025 0.3526 0.2815 0.059 Uiso 1 calc R .
H3B H 0.4198 0.3792 0.3157 0.059 Uiso 1 calc R .
C4 C 0.4302(3) 0.2322(3) 0.30416(12) 0.0468(10) Uani 1 d . .
H4C H 0.3760 0.2352 0.2835 0.056 Uiso 1 calc R .
H4D H 0.4765 0.1906 0.2893 0.056 Uiso 1 calc R .
C5 C 0.3162(3) 0.2376(3) 0.37072(14) 0.0488(10) Uani 1 d . .
H5C H 0.2637 0.1933 0.3679 0.059 Uiso 1 calc R .
H5D H 0.3021 0.2952 0.3522 0.059 Uiso 1 calc R .
C6 C 0.3282(2) 0.2660(3) 0.42228(13) 0.0447(10) Uani 1 d . .
H6C H 0.2797 0.3119 0.4311 0.054 Uiso 1 calc R .
H6D H 0.3217 0.2089 0.4421 0.054 Uiso 1 calc R .
C7 C 0.4488(3) 0.3143(3) 0.47983(12) 0.0387(9) Uani 1 d . .
C8 C 0.3878(3) 0.3434(3) 0.51514(13) 0.0538(11) Uani 1 d . .
H8 H 0.3269 0.3610 0.5074 0.065 Uiso 1 calc R .
C9 C 0.4168(4) 0.3466(3) 0.56170(15) 0.0667(13) Uani 1 d . .
H9 H 0.3752 0.3652 0.5853 0.080 Uiso 1 calc R .
C10 C 0.5063(4) 0.3224(3) 0.57319(16) 0.0688(14) Uani 1 d . .
H10 H 0.5261 0.3259 0.6045 0.083 Uiso 1 calc R .
C11 C 0.5673(3) 0.2928(3) 0.53849(15) 0.0606(12) Uani 1 d . .
H11 H 0.6280 0.2752 0.5466 0.073 Uiso 1 calc R .
C12 C 0.5395(3) 0.2888(3) 0.49177(13) 0.0415(9) Uani 1 d . .
C13 C 0.6358(3) 0.3349(3) 0.33627(13) 0.0479(10) Uani 1 d . .
C14 C 0.6824(4) 0.4173(4) 0.32035(15) 0.0713(14) Uani 1 d . .
H14 H 0.6519 0.4766 0.3170 0.086 Uiso 1 calc R .
C15 C 0.7784(4) 0.4069(5) 0.30944(17) 0.096(2) Uani 1 d . .
H15 H 0.8123 0.4609 0.2996 0.115 Uiso 1 calc R .
C16 C 0.8221(4) 0.3199(6) 0.31303(19) 0.102(2) Uani 1 d . .
H16 H 0.8853 0.3152 0.3056 0.123 Uiso 1 calc R .
C17 C 0.7746(3) 0.2388(5) 0.32751(16) 0.0762(15) Uani 1 d . .
H17 H 0.8052 0.1793 0.3299 0.091 Uiso 1 calc R .
C18 C 0.6813(3) 0.2461(3) 0.33854(14) 0.0523(11) Uani 1 d . .
C19 C 0.3945(2) 0.0837(3) 0.34926(13) 0.0403(9) Uani 1 d . .
C20 C 0.3528(3) 0.0350(3) 0.31178(14) 0.0524(11) Uani 1 d . .
H20 H 0.3255 0.0696 0.2871 0.063 Uiso 1 calc R .
C21 C 0.3522(3) -0.0652(3) 0.31148(16) 0.0633(13) Uani 1 d . .
H21 H 0.3245 -0.0982 0.2864 0.076 Uiso 1 calc R .
C22 C 0.3921(3) -0.1168(3) 0.34793(18) 0.0694(13) Uani 1 d . .
H22 H 0.3925 -0.1843 0.3470 0.083 Uiso 1 calc R .
C23 C 0.4317(3) -0.0690(3) 0.38588(16) 0.0607(12) Uani 1 d . .
H23 H 0.4577 -0.1039 0.4108 0.073 Uiso 1 calc R .
C24 C 0.4320(3) 0.0316(3) 0.38632(13) 0.0431(9) Uani 1 d . .
Cl1 Cl 0.08589(8) 0.11499(8) 0.28680(4) 0.0554(3) Uani 1 d . .
O1 O -0.0038(3) 0.1412(4) 0.30203(13) 0.1262(16) Uani 1 d U .
O2 O 0.1334(2) 0.0704(3) 0.32496(11) 0.0885(11) Uani 1 d U .
O3 O 0.1347(4) 0.1974(3) 0.27210(14) 0.1434(18) Uani 1 d U .
O4 O 0.0782(3) 0.0544(2) 0.24733(12) 0.1089(13) Uani 1 d U .
Cl2 Cl 0.30402(8) 0.03343(9) 0.52840(4) 0.0635(3) Uani 1 d D .
O5 O 0.3921(3) 0.0808(4) 0.5279(3) 0.098(2) Uani 0.85 d PDU .
O6 O 0.3128(4) -0.0557(3) 0.5513(2) 0.078(2) Uani 0.65 d PDU .
O7 O 0.2696(6) 0.0315(7) 0.48213(19) 0.133(3) Uani 0.65 d PDU .
O8 O 0.2451(6) 0.0908(6) 0.5572(3) 0.150(3) Uani 0.65 d PDU .
O5' O 0.3659(18) 0.1100(17) 0.5182(12) 0.071(10) Uani 0.15 d PDU .
O6' O 0.2159(6) 0.0698(8) 0.5173(5) 0.095(4) Uani 0.35 d PDU .
O7' O 0.2946(12) -0.0146(10) 0.5721(3) 0.114(6) Uani 0.35 d PDU .
O8' O 0.3230(7) -0.0466(7) 0.4971(4) 0.093(3) Uani 0.35 d PDU .

loop_
_atom_type_symbol
_atom_type_description
_atom_type_scat_dispersion_real
_atom_type_scat_dispersion_imag
_atom_type_scat_source
C C 0.0033 0.0016 'International Tables Vol C Tables 4.2.6.8 and 6.1.1.4'
H H 0.0000 0.0000 'International Tables Vol C Tables 4.2.6.8 and 6.1.1.4'
N N 0.0061 0.0033 'International Tables Vol C Tables 4.2.6.8 and 6.1.1.4'
O O 0.0106 0.0060 'International Tables Vol C Tables 4.2.6.8 and 6.1.1.4'
Cl Cl 0.1484 0.1585 'International Tables Vol C Tables 4.2.6.8 and 6.1.1.4'
Fe Fe 0.3463 0.8444 'International Tables Vol C Tables 4.2.6.8 and 6.1.1.4'

loop_
_geom_angle_atom_site_label_1
_geom_angle_atom_site_label_2
_geom_angle_atom_site_label_3
_geom_angle
_geom_angle_site_symmetry_1
_geom_angle_site_symmetry_3
_geom_angle_publ_flag
N6 Fe1 N4 93.93(12) . . ?
N6 Fe1 N2 164.65(11) . . ?
N4 Fe1 N2 101.36(12) . . ?
N6 Fe1 N1 99.68(12) . . ?
N4 Fe1 N1 82.10(11) . . ?
N2 Fe1 N1 83.92(11) . . ?
N6 Fe1 N3 81.34(11) . . ?
N4 Fe1 N3 163.66(12) . . ?
N2 Fe1 N3 84.30(11) . . ?
N1 Fe1 N3 83.30(11) . . ?
N6 Fe1 N5 96.06(13) . . ?
N4 Fe1 N5 95.90(13) . . ?
N2 Fe1 N5 81.15(12) . . ?
N1 Fe1 N5 164.24(12) . . ?
N3 Fe1 N5 100.13(12) . . ?
C7 N1 C6 113.6(3) . . ?
C7 N1 C1 110.4(3) . . ?
C6 N1 C1 111.1(3) . . ?
C7 N1 Fe1 106.9(2) . . ?
C6 N1 Fe1 105.5(2) . . ?
C1 N1 Fe1 109.1(2) . . ?
C13 N2 C2 112.2(3) . . ?
C13 N2 C3 112.9(3) . . ?
C2 N2 C3 111.9(3) . . ?
C13 N2 Fe1 106.1(2) . . ?
C2 N2 Fe1 104.0(2) . . ?
C3 N2 Fe1 109.2(2) . . ?
C19 N3 C4 112.3(3) . . ?
C19 N3 C5 112.7(3) . . ?
C4 N3 C5 111.9(3) . . ?
C19 N3 Fe1 105.6(2) . . ?
C4 N3 Fe1 104.3(2) . . ?
C5 N3 Fe1 109.4(2) . . ?
C12 N4 Fe1 107.8(2) . . ?
C18 N5 Fe1 106.2(2) . . ?
C24 N6 Fe1 106.2(2) . . ?
N1 C1 C2 110.9(3) . . ?
N2 C2 C1 110.0(3) . . ?
N2 C3 C4 112.2(3) . . ?
N3 C4 C3 110.9(3) . . ?
N3 C5 C6 112.0(3) . . ?
N1 C6 C5 110.7(3) . . ?
C8 C7 C12 119.2(3) . . ?
C8 C7 N1 122.3(3) . . ?
C12 C7 N1 118.5(3) . . ?
C9 C8 C7 120.4(4) . . ?
C10 C9 C8 120.1(4) . . ?
C9 C10 C11 119.9(4) . . ?
C10 C11 C12 120.8(4) . . ?
C11 C12 C7 119.5(4) . . ?
C11 C12 N4 122.6(4) . . ?
C7 C12 N4 117.9(3) . . ?
C18 C13 C14 120.6(4) . . ?
C18 C13 N2 118.1(4) . . ?
C14 C13 N2 121.3(4) . . ?
C13 C14 C15 116.9(5) . . ?
C16 C15 C14 121.4(6) . . ?
C15 C16 C17 120.9(6) . . ?
C16 C17 C18 119.3(6) . . ?
C17 C18 C13 120.6(5) . . ?
C17 C18 N5 121.9(5) . . ?
C13 C18 N5 117.5(4) . . ?
C24 C19 C20 119.7(4) . . ?
C24 C19 N3 117.6(3) . . ?
C20 C19 N3 122.7(3) . . ?
C21 C20 C19 119.4(4) . . ?
C22 C21 C20 120.6(4) . . ?
C21 C22 C23 120.4(4) . . ?
C22 C23 C24 119.0(4) . . ?
C19 C24 C23 120.8(4) . . ?
C19 C24 N6 118.1(3) . . ?
C23 C24 N6 121.0(4) . . ?
O3 Cl1 O4 106.7(3) . . ?
O3 Cl1 O1 109.9(3) . . ?
O4 Cl1 O1 109.1(3) . . ?
O3 Cl1 O2 109.8(3) . . ?
O4 Cl1 O2 112.7(2) . . ?
O1 Cl1 O2 108.5(2) . . ?
O6' Cl2 O6 120.1(6) . . ?
O6' Cl2 O7 58.5(6) . . ?
O6 Cl2 O7 116.7(5) . . ?
O6' Cl2 O7' 106.2(9) . . ?
O6 Cl2 O7' 35.6(5) . . ?
O7 Cl2 O7' 141.1(8) . . ?
O6' Cl2 O5' 104.7(14) . . ?
O6 Cl2 O5' 134.4(13) . . ?
O7 Cl2 O5' 92.5(14) . . ?
O7' Cl2 O5' 126.4(16) . . ?
O6' Cl2 O8 52.3(5) . . ?
O6 Cl2 O8 106.2(4) . . ?
O7 Cl2 O8 109.8(5) . . ?
O7' Cl2 O8 72.6(6) . . ?
O5' Cl2 O8 94.3(15) . . ?
O6' Cl2 O5 129.6(6) . . ?
O6 Cl2 O5 109.3(4) . . ?
O7 Cl2 O5 108.2(4) . . ?
O7' Cl2 O5 108.1(8) . . ?
O5' Cl2 O5 25.1(13) . . ?
O8 Cl2 O5 106.2(5) . . ?
O6' Cl2 O8' 108.0(7) . . ?
O6 Cl2 O8' 66.1(6) . . ?
O7 Cl2 O8' 58.5(5) . . ?
O7' Cl2 O8' 101.4(8) . . ?
O5' Cl2 O8' 109.2(15) . . ?
O8 Cl2 O8' 153.5(6) . . ?
O5 Cl2 O8' 100.2(5) . . ?
O5' O5 Cl2 76.3(9) . . ?
O7' O6 Cl2 73.0(5) . . ?
O7' O6 O8' 130.9(7) . . ?
Cl2 O6 O8' 58.4(4) . . ?
O6' O7 O8' 112.8(6) . . ?
O6' O7 Cl2 60.5(4) . . ?
O8' O7 Cl2 62.2(4) . . ?
O6' O8 Cl2 63.0(4) . . ?
O6' O8 O7' 99.7(8) . . ?
Cl2 O8 O7' 53.5(4) . . ?
O5 O5' Cl2 78.6(9) . . ?
O8 O6' O7 124.5(6) . . ?
O8 O6' Cl2 64.8(4) . . ?
O7 O6' Cl2 61.0(4) . . ?
O6 O7' Cl2 71.4(5) . . ?
O6 O7' O8 122.2(8) . . ?
Cl2 O7' O8 53.9(4) . . ?
O7 O8' Cl2 59.3(3) . . ?
O7 O8' O6 108.3(5) . . ?
Cl2 O8' O6 55.6(3) . . ?

loop_
_geom_bond_atom_site_label_1
_geom_bond_atom_site_label_2
_geom_bond_distance
_geom_bond_site_symmetry_2
_geom_bond_publ_flag
Fe1 N6 2.0921(31) . ?
Fe1 N4 2.0987(31) . ?
Fe1 N2 2.1008(28) . ?
Fe1 N1 2.1016(27) . ?
Fe1 N3 2.1125(27) . ?
Fe1 N5 2.1126(34) . ?
N1 C7 1.4557(42) . ?
N1 C6 1.4855(42) . ?
N1 C1 1.5091(43) . ?
N2 C13 1.4619(48) . ?
N2 C2 1.4965(43) . ?
N2 C3 1.5068(44) . ?
N3 C19 1.4640(44) . ?
N3 C4 1.4998(42) . ?
N3 C5 1.5039(44) . ?
N4 C12 1.4498(45) . ?
N5 C18 1.4448(51) . ?
N6 C24 1.4556(45) . ?
C1 C2 1.5179(51) . ?
C3 C4 1.5202(51) . ?
C5 C6 1.5172(51) . ?
C7 C8 1.3831(49) . ?
C7 C12 1.3856(51) . ?
C8 C9 1.3790(54) . ?
C9 C10 1.3608(62) . ?
C10 C11 1.3732(61) . ?
C11 C12 1.3784(51) . ?
C13 C18 1.3852(55) . ?
C13 C14 1.3898(56) . ?
C14 C15 1.4146(74) . ?
C15 C16 1.3537(79) . ?
C16 C17 1.3692(76) . ?
C17 C18 1.3740(57) . ?
C19 C24 1.3770(48) . ?
C19 C20 1.3868(48) . ?
C20 C21 1.3793(57) . ?
C21 C22 1.3739(59) . ?
C22 C23 1.3779(57) . ?
C23 C24 1.3845(54) . ?
Cl1 O3 1.3944(38) . ?
Cl1 O4 1.3961(31) . ?
Cl1 O1 1.3993(36) . ?
Cl1 O2 1.4137(30) . ?
Cl2 O6' 1.3909(51) . ?
Cl2 O6 1.3924(39) . ?
Cl2 O7 1.3964(42) . ?
Cl2 O7' 1.4048(55) . ?
Cl2 O5' 1.4058(60) . ?
Cl2 O8 1.4127(44) . ?
Cl2 O5 1.4186(36) . ?
Cl2 O8' 1.4373(51) . ?
O5 O5' 0.6145(313) . ?
O6 O7' 0.8542(128) . ?
O6 O8' 1.5427(122) . ?
O7 O6' 1.3619(125) . ?
O7 O8' 1.3846(115) . ?
O8 O6' 1.2352(118) . ?
O8 O7' 1.6678(133) . ?
